data_1536782
loop_
_publ_author_name
'Ermer, O.'
'Roebke, C.'

_publ_section_title
;
 Crystal structure and chemical stabilization of the triple salt (K H S
 O5)2 * (K H S O4) * (K2 S O4)
;
_journal_name_full 'Helvetica Chimica Acta'
_journal_page_first 2908
_journal_page_last 2913
_journal_volume 86
_journal_year 2003
_chemical_formula_sum 'H3 K5 O18 S4'
_chemical_name_systematic '(K (H S O5))2 (K (H S O4)) (K2 (S O4))'
_space_group_IT_number 14
_symmetry_space_group_name_Hall '-P 2yab'
_symmetry_space_group_name_H-M 'P 1 21/a 1'
_cell_angle_alpha 90
_cell_angle_beta 105.207
_cell_angle_gamma 90
_cell_formula_units_Z 2
_cell_length_a 8.6154
_cell_length_b 10.5991
_cell_length_c 9.8293
_cell_volume 866.138
_citation_journal_id_ASTM HCACAV
_cod_data_source_file Ermer_HCACAV_2003_1020.cif
_cod_data_source_block H3K5O18S4
_cod_original_cell_volume 866.1385
_cod_original_sg_symbol_Hall '-P 2ybc (z,y,-x)'
_cod_database_code 1536782

loop_
_symmetry_equiv_pos_as_xyz
x,y,z
-x+1/2,y+1/2,-z
-x,-y,-z
x-1/2,-y-1/2,z

loop_
_atom_site_label
_atom_site_type_symbol
_atom_site_fract_x
_atom_site_fract_y
_atom_site_fract_z
_atom_site_occupancy
_atom_site_U_iso_or_equiv
O7 O-2 0.1734 0.3001 -0.09281 1 0.0
O5 O-2 0.9155 0.0984 0.6991 1 0.0
S1 S+6 0.15621 0.3249 0.04718 1 0.0
O6 O-2 0.7841 0.1163 0.4487 1 0.0
S2 S+6 0.79929 0.04975 0.57848 1 0.0
O1 O-2 0.2804 0.40995 0.12154 1 0.0
K1 K+1 0.76118 0.37233 0.737 1 0.0
O8 O-2 -0.0037 0.3893 0.0308 1 0.0
O10 O-1 0.6462 0.0182 0.6372 0.248 0.0
K2 K+1 0 0 0 1 0.0
H2 H+1 0.626 0.086 0.774 1 0.0
O3 O-1 0.6247 0.1014 0.5952 0.752 0.0
K3 K+1 0.46183 0.23033 0.32112 1 0.0
O9 O-1 0.5829 0.0338 0.7088 0.752 0.0
O2 O-2 0.1532 0.20957 0.1251 1 0.0
O4 O-2 0.7962 -0.08333 0.5614 1 0.0
H1 H+1 0.002 0.454 0.019 0.5 0.0
O11 O-1 0.5668 0.1358 0.6512 0.248 0.0
